data_7022090
loop_
_publ_author_name
'Bonnet, Fanny'
'Jones, Chloe E.'
'Semlali, Sanaa'
'Bria, Marc'
'Roussel, Pascal'
'Visseaux, Marc'
'Arnold, Polly L.'

_publ_section_title
;
 Tuning the catalytic properties of rare earth borohydrides for the
 polymerisation of isoprene.
;
_journal_issue 3
_journal_name_full 'Dalton transactions (Cambridge, England : 2003)'
_journal_page_first 790
_journal_page_last 801
_journal_paper_doi 10.1039/c2dt31624b
_journal_volume 42
_journal_year 2013
_chemical_formula_moiety 'C18 H39 B2 Nd O2'
_chemical_formula_sum 'C18 H39 B2 Nd O2'
_chemical_formula_weight 453.35
_chemical_name_systematic
;
?
;
_space_group_crystal_system monoclinic
_space_group_IT_number 14
_space_group_name_Hall '-P 2yn'
_space_group_name_H-M_alt 'P 1 21/n 1'
_symmetry_space_group_name_Hall '-P 2yn'
_symmetry_space_group_name_H-M 'P 1 21/n 1'
_atom_sites_solution_hydrogens geom
_atom_sites_solution_primary direct
_atom_sites_solution_secondary difmap
_audit_creation_date 2012-04-25
_audit_creation_method
;
Olex2 1.1
(compiled 2011.11.01 svn.r2039, GUI svn.r3906)
;
_cell_angle_alpha 90.00
_cell_angle_beta 105.0600(10)
_cell_angle_gamma 90.00
_cell_formula_units_Z 4
_cell_length_a 8.6110(10)
_cell_length_b 17.3480(3)
_cell_length_c 14.9131(3)
_cell_measurement_reflns_used 9626
_cell_measurement_temperature 100
_cell_measurement_theta_max 30.669
_cell_measurement_theta_min 2.717
_cell_volume 2151.3(3)
_computing_data_reduction 'SAINT v7.68A (Bruker, 2009)'
_computing_molecular_graphics
;
O. V. Dolomanov, L. J. Bourhis, R. J. Gildea, J. A. K. Howard and H. Puschmann,
OLEX2: a complete structure solution, refinement and analysis program.
J. Appl. Cryst. (2009). 42, 339-341.
;
_computing_publication_material
;
O. V. Dolomanov, L. J. Bourhis, R. J. Gildea, J. A. K. Howard and H. Puschmann,
OLEX2: a complete structure solution, refinement and analysis program.
J. Appl. Cryst. (2009). 42, 339-341.
;
_computing_structure_refinement
;
XLMP, G.M. Sheldrick, Acta Cryst.
(2008). A64, 112-122
;
_computing_structure_solution 'SHELXS-97 (Sheldrick, 2008)'
_diffrn_ambient_temperature 100
_diffrn_detector_area_resol_mean 8
_diffrn_measured_fraction_theta_full 0.996
_diffrn_measured_fraction_theta_max 0.996
_diffrn_measurement_device_type 'Bruker SMART APEX CCD area detector'
_diffrn_measurement_method '\w and \f scans'
_diffrn_radiation_monochromator graphite
_diffrn_radiation_type MoK\a
_diffrn_radiation_wavelength 0.71073
_diffrn_reflns_av_R_equivalents 0.0258
_diffrn_reflns_av_unetI/netI 0.0221
_diffrn_reflns_limit_h_max 14
_diffrn_reflns_limit_h_min -14
_diffrn_reflns_limit_k_max 29
_diffrn_reflns_limit_k_min -29
_diffrn_reflns_limit_l_max 25
_diffrn_reflns_limit_l_min -22
_diffrn_reflns_number 59452
_diffrn_reflns_theta_full 37.48
_diffrn_reflns_theta_max 37.48
_diffrn_reflns_theta_min 1.84
_diffrn_source 'sealed tube'
_diffrn_source_current 30.0
_diffrn_source_power 1.5
_diffrn_source_voltage 50.0
_exptl_absorpt_coefficient_mu 2.419
_exptl_absorpt_correction_T_max 0.7461
_exptl_absorpt_correction_T_min 0.6572
_exptl_absorpt_correction_type multi-scan
_exptl_absorpt_process_details
;
SADABS-2008/1 (Bruker,2008) was used for absorption correction.
R(int) was 0.0718 before and 0.0584 after correction.
The Ratio of minimum to maximum transmission is 0.8808.
The \l/2 correction factor is 0.0015.
;
_exptl_crystal_colour 'clear blue'
_exptl_crystal_colour_lustre clear
_exptl_crystal_colour_primary blue
_exptl_crystal_density_diffrn 1.400
_exptl_crystal_density_method 'not measured'
_exptl_crystal_description prism
_exptl_crystal_F_000 932
_exptl_crystal_size_max 0.45
_exptl_crystal_size_mid 0.4
_exptl_crystal_size_min 0.25
_refine_diff_density_max 1.051
_refine_diff_density_min -0.923
_refine_diff_density_rms 0.103
_refine_ls_extinction_method none
_refine_ls_goodness_of_fit_ref 1.046
_refine_ls_hydrogen_treatment mixed
_refine_ls_matrix_type full
_refine_ls_number_parameters 240
_refine_ls_number_reflns 11260
_refine_ls_number_restraints 0
_refine_ls_restrained_S_all 1.046
_refine_ls_R_factor_all 0.0334
_refine_ls_R_factor_gt 0.0249
_refine_ls_shift/su_max 0.002
_refine_ls_shift/su_mean 0.000
_refine_ls_structure_factor_coef Fsqd
_refine_ls_weighting_details 'calc w=1/[\s^2^(Fo^2^)+(0.0209P)^2^+1.9803P] where P=(Fo^2^+2Fc^2^)/3'
_refine_ls_weighting_scheme calc
_refine_ls_wR_factor_gt 0.0530
_refine_ls_wR_factor_ref 0.0558
_reflns_number_gt 9533
_reflns_number_total 11260
_reflns_threshold_expression >2sigma(I)
_cod_data_source_file c2dt31624b.txt
_cod_data_source_block ndcpstar
_cod_database_code 7022090

loop_
_space_group_symop_id
_space_group_symop_operation_xyz
1 'x, y, z'
2 '-x+1/2, y+1/2, -z+1/2'
3 '-x, -y, -z'
4 'x-1/2, -y-1/2, z-1/2'

loop_
_atom_site_label
_atom_site_type_symbol
_atom_site_fract_x
_atom_site_fract_y
_atom_site_fract_z
_atom_site_U_iso_or_equiv
_atom_site_adp_type
_atom_site_occupancy
_atom_site_symmetry_multiplicity
_atom_site_calc_flag
_atom_site_refinement_flags
_atom_site_disorder_assembly
_atom_site_disorder_group
Nd1 Nd 0.895729(8) 0.196143(4) 0.742031(5) 0.01222(2) Uani 1 1 d . A .
O1 O 1.10057(13) 0.30511(7) 0.76719(9) 0.0232(2) Uani 1 1 d . . .
C3 C 0.68642(17) 0.23153(9) 0.57556(10) 0.0174(2) Uani 1 1 d . . .
C4 C 0.65358(18) 0.15386(9) 0.59249(11) 0.0204(3) Uani 1 1 d . . .
C5 C 0.5687(2) 0.29699(11) 0.56611(13) 0.0323(4) Uani 1 1 d . . .
H5A H 0.5077 0.2915 0.6128 0.048 Uiso 1 1 calc R . .
H5B H 0.4946 0.2961 0.5039 0.048 Uiso 1 1 calc R . .
H5C H 0.6272 0.3460 0.5755 0.048 Uiso 1 1 calc R . .
C6 C 0.84211(19) 0.23463(12) 0.56019(11) 0.0255(3) Uani 1 1 d . . .
C7 C 1.2494(2) 0.30451(10) 0.73839(18) 0.0338(4) Uani 1 1 d . . .
H7A H 1.2338 0.2795 0.6770 0.041 Uiso 1 1 calc R . .
H7B H 1.3353 0.2770 0.7842 0.041 Uiso 1 1 calc R . .
C8 C 1.2907(2) 0.38914(11) 0.73356(16) 0.0324(4) Uani 1 1 d . . .
H8A H 1.4069 0.3964 0.7390 0.039 Uiso 1 1 calc R . .
H8B H 1.2279 0.4129 0.6750 0.039 Uiso 1 1 calc R . .
B9 B 0.7312(2) 0.29930(11) 0.81080(14) 0.0243(3) Uani 1 1 d . . .
C10 C 0.7883(2) 0.10869(10) 0.58709(12) 0.0290(4) Uani 1 1 d . . .
C11 C 0.9044(2) 0.15864(13) 0.56721(11) 0.0312(4) Uani 1 1 d . . .
C12 C 1.2437(3) 0.42226(13) 0.81679(16) 0.0430(5) Uani 1 1 d . . .
H12A H 1.2023 0.4755 0.8040 0.052 Uiso 1 1 calc R . .
H12B H 1.3370 0.4229 0.8721 0.052 Uiso 1 1 calc R . .
C13 C 0.4961(3) 0.12447(16) 0.60445(17) 0.0453(6) Uani 1 1 d . . .
H13A H 0.5118 0.0732 0.6330 0.068 Uiso 1 1 calc R . .
H13B H 0.4180 0.1212 0.5437 0.068 Uiso 1 1 calc R . .
H13C H 0.4559 0.1598 0.6445 0.068 Uiso 1 1 calc R . .
C14 C 1.1129(3) 0.36869(13) 0.83198(15) 0.0387(5) Uani 1 1 d . . .
H14A H 1.1414 0.3493 0.8966 0.046 Uiso 1 1 calc R . .
H14B H 1.0091 0.3964 0.8204 0.046 Uiso 1 1 calc R . .
C15 C 0.9202(3) 0.30536(19) 0.5341(2) 0.0664(11) Uani 1 1 d . . .
H15A H 0.9354 0.3434 0.5843 0.100 Uiso 1 1 calc R . .
H15B H 0.8513 0.3273 0.4769 0.100 Uiso 1 1 calc R . .
H15C H 1.0248 0.2917 0.5241 0.100 Uiso 1 1 calc R . .
C17 C 1.0611(3) 0.1344(2) 0.54864(15) 0.0696(11) Uani 1 1 d . . .
H17A H 1.1420 0.1746 0.5706 0.104 Uiso 1 1 calc R . .
H17B H 1.0456 0.1268 0.4818 0.104 Uiso 1 1 calc R . .
H17C H 1.0977 0.0861 0.5814 0.104 Uiso 1 1 calc R . .
B18 B 1.1539(2) 0.10817(11) 0.80696(13) 0.0225(3) Uani 1 1 d . . .
C19 C 0.7970(5) 0.02214(14) 0.5919(2) 0.0746(12) Uani 1 1 d . . .
H19A H 0.9096 0.0058 0.6059 0.112 Uiso 1 1 calc R . .
H19B H 0.7379 0.0004 0.5321 0.112 Uiso 1 1 calc R . .
H19C H 0.7490 0.0038 0.6408 0.112 Uiso 1 1 calc R . .
O2 O 0.76731(17) 0.10071(7) 0.82980(10) 0.0303(3) Uani 1 1 d . . .
C2 C 0.645(2) 0.1124(5) 0.8764(12) 0.0435(4) Uani 0.404(3) 1 d P A 1
H2A H 0.5412 0.1227 0.8308 0.052 Uiso 0.404(3) 1 calc PR A 1
H2B H 0.6723 0.1572 0.9187 0.052 Uiso 0.404(3) 1 calc PR A 1
C1 C 0.7672(8) 0.0202(3) 0.8210(5) 0.0435(4) Uani 0.404(3) 1 d P A 1
H1G H 0.8744 -0.0011 0.8520 0.052 Uiso 0.404(3) 1 calc PR A 1
H1H H 0.7398 0.0052 0.7547 0.052 Uiso 0.404(3) 1 calc PR A 1
C9 C 0.6330(15) 0.0399(4) 0.9316(9) 0.0435(4) Uani 0.404(3) 1 d P A 1
H9A H 0.7237 0.0347 0.9878 0.052 Uiso 0.404(3) 1 calc PR A 1
H9B H 0.5295 0.0365 0.9487 0.052 Uiso 0.404(3) 1 calc PR A 1
C16 C 0.6418(8) -0.0094(3) 0.8669(5) 0.0435(4) Uani 0.404(3) 1 d P A 1
H16A H 0.5364 -0.0138 0.8207 0.052 Uiso 0.404(3) 1 calc PR A 1
H16B H 0.6728 -0.0609 0.8943 0.052 Uiso 0.404(3) 1 calc PR A 1
C1A C 0.8518(6) 0.0277(2) 0.8773(3) 0.0435(4) Uani 0.596(3) 1 d P A 2
H1AA H 0.8217 -0.0176 0.8362 0.052 Uiso 0.596(3) 1 calc PR A 2
H1AB H 0.9700 0.0340 0.8932 0.052 Uiso 0.596(3) 1 calc PR A 2
C2A C 0.6470(13) 0.1233(3) 0.8791(8) 0.0435(4) Uani 0.596(3) 1 d P A 2
H2AA H 0.5430 0.1360 0.8348 0.052 Uiso 0.596(3) 1 calc PR A 2
H2AB H 0.6842 0.1685 0.9196 0.052 Uiso 0.596(3) 1 calc PR A 2
C16A C 0.7943(5) 0.0183(2) 0.9639(3) 0.0435(4) Uani 0.596(3) 1 d P A 2
H16C H 0.7892 -0.0367 0.9804 0.052 Uiso 0.596(3) 1 calc PR A 2
H16D H 0.8649 0.0462 1.0170 0.052 Uiso 0.596(3) 1 calc PR A 2
C9A C 0.6310(10) 0.0534(3) 0.9361(6) 0.0435(4) Uani 0.596(3) 1 d P A 2
H9AA H 0.5951 0.0684 0.9915 0.052 Uiso 0.596(3) 1 calc PR A 2
H9AB H 0.5523 0.0166 0.8988 0.052 Uiso 0.596(3) 1 calc PR A 2
H1D H 0.835(3) 0.2727(14) 0.8667(16) 0.027(6) Uiso 1 1 d . . .
H1C H 0.655(3) 0.2502(14) 0.7733(16) 0.029(6) Uiso 1 1 d . . .
H1A H 1.044(3) 0.0773(14) 0.7680(17) 0.033(6) Uiso 1 1 d . . .
H1B H 1.116(3) 0.1420(14) 0.8584(17) 0.032(6) Uiso 1 1 d . . .
H1E H 0.787(3) 0.3256(15) 0.7542(18) 0.035(7) Uiso 1 1 d . . .
H18 H 1.252(3) 0.0692(13) 0.8364(15) 0.024(5) Uiso 1 1 d . . .
H1F H 1.179(3) 0.1514(14) 0.7570(16) 0.029(6) Uiso 1 1 d . . .
H9 H 0.665(3) 0.3434(15) 0.8397(18) 0.037(7) Uiso 1 1 d . . .

loop_
_atom_site_aniso_label
_atom_site_aniso_U_11
_atom_site_aniso_U_22
_atom_site_aniso_U_33
_atom_site_aniso_U_23
_atom_site_aniso_U_13
_atom_site_aniso_U_12
Nd1 0.01220(3) 0.01236(3) 0.01239(3) -0.00049(2) 0.00374(2) 0.00006(2)
O1 0.0170(4) 0.0178(5) 0.0329(6) -0.0009(4) 0.0030(4) -0.0035(4)
C3 0.0143(5) 0.0202(6) 0.0162(5) -0.0016(5) 0.0014(4) 0.0024(4)
C4 0.0166(6) 0.0220(6) 0.0206(6) -0.0046(5) 0.0009(5) -0.0040(5)
C5 0.0305(8) 0.0314(9) 0.0277(8) -0.0041(7) -0.0054(6) 0.0158(7)
C6 0.0156(6) 0.0421(9) 0.0175(6) 0.0104(6) 0.0020(5) -0.0023(6)
C7 0.0168(6) 0.0221(7) 0.0623(13) 0.0068(8) 0.0099(7) -0.0014(6)
C8 0.0242(8) 0.0234(8) 0.0483(11) 0.0062(7) 0.0069(7) -0.0071(6)
B9 0.0247(8) 0.0247(8) 0.0237(8) -0.0060(6) 0.0065(6) 0.0064(6)
C10 0.0360(9) 0.0228(7) 0.0217(7) -0.0100(6) -0.0041(6) 0.0101(6)
C11 0.0205(7) 0.0599(12) 0.0130(6) -0.0023(7) 0.0043(5) 0.0180(7)
C12 0.0559(13) 0.0343(10) 0.0353(10) -0.0038(8) 0.0053(9) -0.0271(10)
C13 0.0271(9) 0.0604(15) 0.0433(11) 0.0033(10) -0.0001(8) -0.0251(10)
C14 0.0484(12) 0.0349(10) 0.0331(9) -0.0132(8) 0.0114(8) -0.0241(9)
C15 0.0334(11) 0.097(2) 0.0557(15) 0.0571(16) -0.0120(10) -0.0265(13)
C17 0.0350(11) 0.154(3) 0.0208(8) -0.0039(13) 0.0094(8) 0.0513(16)
B18 0.0216(7) 0.0198(7) 0.0234(7) -0.0016(6) 0.0012(6) 0.0043(6)
C19 0.103(2) 0.0261(10) 0.0623(17) -0.0236(11) -0.0367(17) 0.0222(13)
O2 0.0394(7) 0.0236(6) 0.0370(7) 0.0043(5) 0.0264(6) -0.0019(5)
C2 0.0549(8) 0.0296(8) 0.0601(9) 0.0181(9) 0.0401(7) 0.0073(9)
C1 0.0549(8) 0.0296(8) 0.0601(9) 0.0181(9) 0.0401(7) 0.0073(9)
C9 0.0549(8) 0.0296(8) 0.0601(9) 0.0181(9) 0.0401(7) 0.0073(9)
C16 0.0549(8) 0.0296(8) 0.0601(9) 0.0181(9) 0.0401(7) 0.0073(9)
C1A 0.0549(8) 0.0296(8) 0.0601(9) 0.0181(9) 0.0401(7) 0.0073(9)
C2A 0.0549(8) 0.0296(8) 0.0601(9) 0.0181(9) 0.0401(7) 0.0073(9)
C16A 0.0549(8) 0.0296(8) 0.0601(9) 0.0181(9) 0.0401(7) 0.0073(9)
C9A 0.0549(8) 0.0296(8) 0.0601(9) 0.0181(9) 0.0401(7) 0.0073(9)

loop_
_atom_type_symbol
_atom_type_description
_atom_type_scat_dispersion_real
_atom_type_scat_dispersion_imag
_atom_type_scat_source
C C 0.0033 0.0016 'International Tables Vol C Tables 4.2.6.8 and 6.1.1.4'
H H 0.0000 0.0000 'International Tables Vol C Tables 4.2.6.8 and 6.1.1.4'
B B 0.0013 0.0007 'International Tables Vol C Tables 4.2.6.8 and 6.1.1.4'
Nd Nd -0.1943 3.0179 'International Tables Vol C Tables 4.2.6.8 and 6.1.1.4'
O O 0.0106 0.0060 'International Tables Vol C Tables 4.2.6.8 and 6.1.1.4'

loop_
_geom_angle_atom_site_label_1
_geom_angle_atom_site_label_2
_geom_angle_atom_site_label_3
_geom_angle
O1 Nd1 C3 103.61(4)
O1 Nd1 C4 132.32(4)
O1 Nd1 C6 84.03(5)
O1 Nd1 B9 82.01(5)
O1 Nd1 C10 127.56(6)
O1 Nd1 C11 97.42(6)
O1 Nd1 B18 83.74(5)
C4 Nd1 C3 29.99(5)
C6 Nd1 C3 30.20(4)
C6 Nd1 C4 49.74(5)
C6 Nd1 C10 49.89(6)
B9 Nd1 C3 84.67(5)
B9 Nd1 C4 97.25(6)
B9 Nd1 C6 104.56(6)
B9 Nd1 C10 127.46(6)
B9 Nd1 C11 133.36(6)
B9 Nd1 B18 136.59(6)
C10 Nd1 C3 49.79(5)
C10 Nd1 C4 30.22(5)
C11 Nd1 C3 49.87(5)
C11 Nd1 C4 49.80(5)
C11 Nd1 C6 30.30(6)
C11 Nd1 C10 30.16(7)
B18 Nd1 C3 138.64(5)
B18 Nd1 C4 122.13(5)
B18 Nd1 C6 114.43(6)
B18 Nd1 C10 93.26(5)
B18 Nd1 C11 89.03(5)
O2 Nd1 O1 141.92(4)
O2 Nd1 C3 110.03(5)
O2 Nd1 C4 84.45(5)
O2 Nd1 C6 133.85(5)
O2 Nd1 B9 83.83(6)
O2 Nd1 C10 88.66(6)
O2 Nd1 C11 117.71(6)
O2 Nd1 B18 82.71(5)
C7 O1 Nd1 125.54(10)
C14 O1 Nd1 126.19(11)
C14 O1 C7 106.51(14)
C4 C3 Nd1 74.86(8)
C4 C3 C5 125.13(15)
C4 C3 C6 107.85(14)
C5 C3 Nd1 121.62(10)
C6 C3 Nd1 74.18(8)
C6 C3 C5 126.74(16)
C3 C4 Nd1 75.15(8)
C3 C4 C10 108.17(14)
C3 C4 C13 125.02(17)
C10 C4 Nd1 74.48(9)
C10 C4 C13 126.55(18)
C13 C4 Nd1 121.07(12)
C3 C6 Nd1 75.62(8)
C3 C6 C15 125.4(2)
C11 C6 Nd1 74.59(9)
C11 C6 C3 107.94(15)
C11 C6 C15 126.5(2)
C15 C6 Nd1 119.32(14)
O1 C7 C8 104.04(15)
C12 C8 C7 102.25(17)
C4 C10 Nd1 75.30(9)
C4 C10 C19 125.4(2)
C11 C10 Nd1 74.49(9)
C11 C10 C4 107.87(15)
C11 C10 C19 126.4(2)
C19 C10 Nd1 121.02(14)
C6 C11 Nd1 75.10(9)
C6 C11 C17 125.9(2)
C10 C11 Nd1 75.35(9)
C10 C11 C6 108.17(14)
C10 C11 C17 125.8(2)
C17 C11 Nd1 119.62(12)
C8 C12 C14 104.83(16)
O1 C14 C12 107.10(17)
C2 O2 Nd1 129.7(3)
C2 O2 C1A 102.4(5)
C2 O2 C2A 7.4(6)
C1 O2 Nd1 126.2(2)
C1 O2 C2 101.9(4)
C1 O2 C1A 38.0(3)
C1 O2 C2A 109.2(3)
C1A O2 Nd1 123.90(15)
C2A O2 Nd1 122.8(2)
C2A O2 C1A 107.4(3)
O2 C2 C9 108.1(7)
O2 C1 C16 106.2(4)
C16 C9 C2 96.6(7)
C9 C16 C1 107.4(7)
C16A C1A O2 105.2(3)
O2 C2A C9A 104.3(4)
C9A C16A C1A 102.4(4)
C16A C9A C2A 105.5(5)

loop_
_geom_bond_atom_site_label_1
_geom_bond_atom_site_label_2
_geom_bond_distance
Nd1 O1 2.5460(11)
Nd1 C3 2.7319(14)
Nd1 C4 2.7281(15)
Nd1 C6 2.7134(15)
Nd1 B9 2.6486(18)
Nd1 C10 2.7176(16)
Nd1 C11 2.7068(15)
Nd1 B18 2.6630(18)
Nd1 O2 2.5355(12)
O1 C7 1.454(2)
O1 C14 1.452(2)
C3 C4 1.413(2)
C3 C5 1.504(2)
C3 C6 1.419(2)
C4 C10 1.419(2)
C4 C13 1.502(2)
C6 C11 1.417(3)
C6 C15 1.498(3)
C7 C8 1.517(3)
C8 C12 1.515(3)
C10 C11 1.411(3)
C10 C19 1.504(3)
C11 C17 1.506(2)
C12 C14 1.522(3)
O2 C2 1.417(12)
O2 C1 1.403(6)
O2 C1A 1.538(4)
O2 C2A 1.471(8)
C2 C9 1.522(10)
C1 C16 1.511(7)
C9 C16 1.306(12)
C1A C16A 1.507(5)
C2A C9A 1.508(7)
C16A C9A 1.488(8)
